data_4339749
loop_
_publ_author_name
'Szajna-Fuller, Ewa'
'Rudzka, Katarzyna'
'Arif, Atta M.'
'Berreau, Lisa M.'

_publ_section_title
;
 Acireductone dioxygenase- (ARD-) type reactivity of a nickel(II) complex
 having monoanionic coordination of a model substrate: product
 identification and comparisons to unreactive analogues.
;
_journal_issue 14
_journal_name_full 'Inorganic chemistry'
_journal_page_first 5499
_journal_page_last 5507
_journal_paper_doi 10.1021/ic061177i
_journal_volume 46
_journal_year 2007
_chemical_formula_moiety 'C46 H37 Cl N4 Ni O7, C H2 Cl2'
_chemical_formula_sum 'C47 H39 Cl3 N4 Ni O7'
_chemical_formula_weight 936.88
_chemical_name_systematic
; 
 ? 
;
_space_group_IT_number 2
_symmetry_cell_setting triclinic
_symmetry_space_group_name_Hall '-P 1'
_symmetry_space_group_name_H-M 'P -1'
_atom_sites_solution_hydrogens geom
_atom_sites_solution_primary direct
_atom_sites_solution_secondary difmap
_audit_creation_method SHELXL-97
_cell_angle_alpha 107.4617(18)
_cell_angle_beta 102.107(2)
_cell_angle_gamma 103.424(3)
_cell_formula_units_Z 2
_cell_length_a 11.2375(4)
_cell_length_b 13.4086(5)
_cell_length_c 16.0769(6)
_cell_measurement_reflns_used 6328
_cell_measurement_temperature 150(1)
_cell_measurement_theta_max 25.028
_cell_measurement_theta_min 1.018
_cell_volume 2143.36(15)
_computing_cell_refinement DENZO-SMN
_computing_data_collection 'Nonius COLLECT'
_computing_data_reduction DENZO-SMN
_computing_molecular_graphics 'WinGX, Ortep3'
_computing_structure_refinement 'SHELXL-97 (Sheldrick, 1997)'
_computing_structure_solution SIR97
_diffrn_ambient_temperature 150(1)
_diffrn_measured_fraction_theta_full 0.994
_diffrn_measured_fraction_theta_max 0.994
_diffrn_measurement_device_type 'Nonius KappaCCD Diffractometer'
_diffrn_measurement_method 'Phi and Omega scan'
_diffrn_radiation_monochromator graphite
_diffrn_radiation_source 'fine-focus sealed tube'
_diffrn_radiation_type MoK\a
_diffrn_radiation_wavelength 0.71073
_diffrn_reflns_av_R_equivalents 0.0331
_diffrn_reflns_av_sigmaI/netI 0.0642
_diffrn_reflns_limit_h_max 13
_diffrn_reflns_limit_h_min -13
_diffrn_reflns_limit_k_max 15
_diffrn_reflns_limit_k_min -13
_diffrn_reflns_limit_l_max 19
_diffrn_reflns_limit_l_min -18
_diffrn_reflns_number 12473
_diffrn_reflns_theta_full 25.04
_diffrn_reflns_theta_max 25.04
_diffrn_reflns_theta_min 1.95
_exptl_absorpt_coefficient_mu 0.697
_exptl_absorpt_correction_T_max 0.9794
_exptl_absorpt_correction_T_min 0.8449
_exptl_absorpt_correction_type multi-scan
_exptl_absorpt_process_details 'DENZO-SMN (Otwinowski & Minor, 1997)'
_exptl_crystal_colour yellow
_exptl_crystal_density_diffrn 1.452
_exptl_crystal_density_method 'not measured'
_exptl_crystal_description plate
_exptl_crystal_F_000 968
_exptl_crystal_size_max 0.25
_exptl_crystal_size_mid 0.15
_exptl_crystal_size_min 0.03
_refine_diff_density_max 0.956
_refine_diff_density_min -0.760
_refine_diff_density_rms 0.076
_refine_ls_extinction_coef 0.0023(6)
_refine_ls_extinction_expression Fc^*^=kFc[1+0.001xFc^2^\l^3^/sin(2\q)]^-1/4^
_refine_ls_extinction_method SHELXL
_refine_ls_goodness_of_fit_ref 1.043
_refine_ls_hydrogen_treatment mixed
_refine_ls_matrix_type full
_refine_ls_number_parameters 717
_refine_ls_number_reflns 7516
_refine_ls_number_restraints 3
_refine_ls_restrained_S_all 1.047
_refine_ls_R_factor_all 0.0911
_refine_ls_R_factor_gt 0.0561
_refine_ls_shift/su_max 0.001
_refine_ls_shift/su_mean 0.000
_refine_ls_structure_factor_coef Fsqd
_refine_ls_weighting_details 'calc w=1/[\s^2^(Fo^2^)+(0.0605P)^2^+3.2941P] where P=(Fo^2^+2Fc^2^)/3'
_refine_ls_weighting_scheme calc
_refine_ls_wR_factor_gt 0.1258
_refine_ls_wR_factor_ref 0.1463
_reflns_number_gt 5361
_reflns_number_total 7516
_reflns_threshold_expression >2sigma(I)
_cod_data_source_file ic061177isi20060627_113103.cif
_cod_data_source_block usu130
_cod_depositor_comments
;
The following automatic conversions were performed:

'_exptl_absorpt_correction_type' value 'Multi-scan' changed to
'multi-scan' according to
/usr/data/users/saulius/automatic-downloads/retrospective/ACS/lib/dictionaries/cif_core.dic
dictionary named 'cif_core.dic' version 2.4.2 from 2011-04-26.

Automatic conversion script
Id: cif_fix_values 2281 2013-09-26 08:29:07Z andrius 
;
_cod_original_cell_volume 2143.36(14)
_cod_original_sg_symbol_H-M P-1
_cod_database_code 4339749

loop_
_symmetry_equiv_pos_as_xyz
'x, y, z'
'-x, -y, -z'

loop_
_atom_site_label
_atom_site_type_symbol
_atom_site_fract_x
_atom_site_fract_y
_atom_site_fract_z
_atom_site_U_iso_or_equiv
_atom_site_adp_type
_atom_site_occupancy
_atom_site_symmetry_multiplicity
_atom_site_calc_flag
_atom_site_refinement_flags
_atom_site_disorder_assembly
_atom_site_disorder_group
Ni1 Ni 0.26567(4) 0.69151(4) 0.77431(3) 0.02465(17) Uani 1 1 d . . .
Cl1 Cl 0.02459(10) 0.27625(10) 0.86829(9) 0.0452(3) Uani 1 1 d D . .
Cl2 Cl 0.1334(2) 0.05489(16) 0.58732(13) 0.1054(7) Uani 1 1 d . . .
Cl3 Cl 0.34510(16) 0.16512(18) 0.74884(11) 0.0879(6) Uani 1 1 d . . .
O1 O 0.3528(2) 0.7703(2) 0.70682(17) 0.0252(6) Uani 1 1 d . . .
O2 O 0.3147(2) 0.5576(2) 0.71954(18) 0.0298(6) Uani 1 1 d . . .
O3 O 0.3754(4) 0.3819(3) 0.5672(3) 0.0797(14) Uani 1 1 d . . .
O4 O 0.0486(3) 0.2032(3) 0.9122(3) 0.0580(10) Uani 1 1 d . A .
O5 O 0.1246(3) 0.3111(3) 0.8326(2) 0.0547(9) Uani 1 1 d . A .
O6 O 0.0315(6) 0.3797(4) 0.9411(3) 0.078(2) Uani 0.806(9) 1 d P A 1
O7 O -0.0964(4) 0.2401(5) 0.8063(4) 0.076(2) Uani 0.806(9) 1 d P A 1
O6' O -0.081(2) 0.308(2) 0.8778(18) 0.094(9) Uiso 0.194(9) 1 d PD A 2
O7' O -0.028(2) 0.1737(16) 0.7793(13) 0.093(9) Uiso 0.194(9) 1 d PD A 2
N1 N 0.1942(3) 0.8162(3) 0.8275(2) 0.0257(7) Uani 1 1 d . . .
N2 N 0.1796(3) 0.6232(3) 0.8551(2) 0.0265(7) Uani 1 1 d . . .
N3 N 0.4308(3) 0.7329(2) 0.8950(2) 0.0252(7) Uani 1 1 d . . .
N4 N 0.0539(3) 0.6169(2) 0.6795(2) 0.0266(7) Uani 1 1 d . . .
C1 C 0.1832(4) 0.8972(3) 0.7964(3) 0.0305(9) Uani 1 1 d . . .
C2 C 0.1124(4) 0.9645(4) 0.8242(3) 0.0361(10) Uani 1 1 d . . .
C3 C 0.0510(4) 0.9483(4) 0.8873(3) 0.0399(11) Uani 1 1 d . . .
C4 C 0.0612(4) 0.8659(4) 0.9197(3) 0.0362(10) Uani 1 1 d . . .
C5 C 0.1341(3) 0.8013(3) 0.8887(3) 0.0285(9) Uani 1 1 d . . .
C6 C 0.1549(4) 0.7122(4) 0.9236(3) 0.0327(10) Uani 1 1 d . . .
C7 C 0.2703(4) 0.5785(4) 0.9006(3) 0.0313(9) Uani 1 1 d . . .
C8 C 0.4051(3) 0.6579(3) 0.9345(3) 0.0266(9) Uani 1 1 d . . .
C9 C 0.4975(4) 0.6482(3) 1.0008(3) 0.0308(9) Uani 1 1 d . . .
C10 C 0.6229(4) 0.7122(4) 1.0241(3) 0.0330(10) Uani 1 1 d . . .
C11 C 0.6509(4) 0.7887(3) 0.9836(3) 0.0315(9) Uani 1 1 d . . .
C12 C 0.5543(3) 0.8010(3) 0.9224(3) 0.0276(9) Uani 1 1 d . . .
C13 C 0.5835(4) 0.8932(3) 0.8893(3) 0.0287(9) Uani 1 1 d . . .
C14 C 0.5097(4) 0.9630(3) 0.8937(3) 0.0305(9) Uani 1 1 d . . .
C15 C 0.5473(5) 1.0578(4) 0.8739(3) 0.0382(11) Uani 1 1 d . . .
C16 C 0.6571(5) 1.0814(4) 0.8483(3) 0.0444(12) Uani 1 1 d . . .
C17 C 0.7289(4) 1.0112(4) 0.8408(3) 0.0433(12) Uani 1 1 d . . .
C18 C 0.6940(4) 0.9171(4) 0.8619(3) 0.0371(10) Uani 1 1 d . . .
C19 C 0.0588(4) 0.5353(3) 0.7941(3) 0.0322(10) Uani 1 1 d . . .
C20 C -0.0123(4) 0.5776(3) 0.7306(3) 0.0292(9) Uani 1 1 d . . .
C21 C -0.1363(4) 0.5791(4) 0.7257(3) 0.0372(11) Uani 1 1 d . . .
C22 C -0.1962(4) 0.6187(4) 0.6651(3) 0.0422(11) Uani 1 1 d . . .
C23 C -0.1331(4) 0.6518(4) 0.6092(3) 0.0392(11) Uani 1 1 d . . .
C24 C -0.0078(4) 0.6498(3) 0.6170(3) 0.0290(9) Uani 1 1 d . . .
C25 C 0.0586(4) 0.6795(3) 0.5533(3) 0.0332(10) Uani 1 1 d . . .
C26 C 0.1448(4) 0.6273(4) 0.5265(3) 0.0329(10) Uani 1 1 d . . .
C27 C 0.2005(5) 0.6498(4) 0.4624(3) 0.0448(12) Uani 1 1 d . . .
C28 C 0.1691(5) 0.7223(5) 0.4232(4) 0.0543(14) Uani 1 1 d . . .
C29 C 0.0854(6) 0.7757(5) 0.4496(4) 0.0575(14) Uani 1 1 d . . .
C30 C 0.0302(5) 0.7540(4) 0.5147(3) 0.0457(12) Uani 1 1 d . . .
C31 C 0.4999(4) 0.8260(3) 0.6325(3) 0.0315(9) Uani 1 1 d . . .
C32 C 0.4580(5) 0.9155(4) 0.6320(3) 0.0371(10) Uani 1 1 d . . .
C33 C 0.5270(5) 0.9993(4) 0.6101(3) 0.0498(13) Uani 1 1 d . . .
C34 C 0.6394(6) 0.9931(5) 0.5890(4) 0.0610(16) Uani 1 1 d . . .
C35 C 0.6812(6) 0.9053(5) 0.5887(4) 0.0640(16) Uani 1 1 d . . .
C36 C 0.6119(5) 0.8216(4) 0.6103(4) 0.0507(13) Uani 1 1 d . . .
C37 C 0.4277(3) 0.7419(3) 0.6625(3) 0.0254(8) Uani 1 1 d . . .
C38 C 0.4460(4) 0.6374(3) 0.6413(3) 0.0330(10) Uani 1 1 d . . .
C39 C 0.3916(4) 0.5562(3) 0.6706(3) 0.0287(9) Uani 1 1 d . . .
C40 C 0.4268(4) 0.4503(3) 0.6436(3) 0.0386(10) Uani 1 1 d . . .
C41 C 0.5233(4) 0.4330(3) 0.7117(3) 0.0323(9) Uani 1 1 d . . .
C42 C 0.5786(4) 0.5100(4) 0.8000(3) 0.0341(10) Uani 1 1 d . . .
C43 C 0.6709(4) 0.4936(4) 0.8622(3) 0.0406(11) Uani 1 1 d . . .
C44 C 0.7088(5) 0.4014(4) 0.8364(4) 0.0461(12) Uani 1 1 d . . .
C45 C 0.6538(5) 0.3242(4) 0.7485(4) 0.0457(12) Uani 1 1 d . . .
C46 C 0.5618(4) 0.3398(4) 0.6862(4) 0.0390(11) Uani 1 1 d . . .
C47 C 0.2285(6) 0.1821(5) 0.6684(4) 0.0647(15) Uani 1 1 d . . .
H47A H 0.1748 0.2196 0.6993 0.078 Uiso 1 1 calc R . .
H47B H 0.2702 0.2285 0.6385 0.078 Uiso 1 1 calc R . .
H1 H 0.226(4) 0.904(3) 0.756(3) 0.026(11) Uiso 1 1 d . . .
H2 H 0.110(4) 1.023(3) 0.805(3) 0.031(11) Uiso 1 1 d . . .
H3 H 0.010(4) 0.991(3) 0.908(3) 0.023(11) Uiso 1 1 d . . .
H4 H 0.023(4) 0.851(3) 0.961(3) 0.027(11) Uiso 1 1 d . . .
H6A H 0.082(5) 0.681(4) 0.936(3) 0.047(13) Uiso 1 1 d . . .
H6B H 0.228(4) 0.742(3) 0.972(3) 0.030(11) Uiso 1 1 d . . .
H7A H 0.248(4) 0.567(3) 0.953(3) 0.035(11) Uiso 1 1 d . . .
H7B H 0.271(4) 0.515(4) 0.858(3) 0.039(13) Uiso 1 1 d . . .
H9 H 0.477(4) 0.601(3) 1.026(3) 0.027(11) Uiso 1 1 d . . .
H10 H 0.685(4) 0.708(3) 1.067(3) 0.036(12) Uiso 1 1 d . . .
H11 H 0.733(5) 0.837(4) 1.004(3) 0.050(14) Uiso 1 1 d . . .
H14 H 0.428(4) 0.951(3) 0.912(3) 0.040(12) Uiso 1 1 d . . .
H15 H 0.499(4) 1.101(4) 0.882(3) 0.042(14) Uiso 1 1 d . . .
H16 H 0.682(4) 1.150(4) 0.833(3) 0.038(11) Uiso 1 1 d . . .
H17 H 0.805(6) 1.026(5) 0.824(4) 0.075(18) Uiso 1 1 d . . .
H18 H 0.744(4) 0.869(3) 0.855(3) 0.026(11) Uiso 1 1 d . . .
H19A H 0.014(4) 0.512(4) 0.831(3) 0.042(13) Uiso 1 1 d . . .
H19B H 0.077(4) 0.472(4) 0.756(3) 0.031(11) Uiso 1 1 d . . .
H21 H -0.172(4) 0.554(3) 0.760(3) 0.031(11) Uiso 1 1 d . . .
H22 H -0.285(5) 0.618(4) 0.658(3) 0.059(15) Uiso 1 1 d . . .
H23 H -0.170(4) 0.670(4) 0.568(3) 0.044(13) Uiso 1 1 d . . .
H26 H 0.166(4) 0.575(3) 0.548(3) 0.033(11) Uiso 1 1 d . . .
H27 H 0.256(4) 0.616(4) 0.445(3) 0.040(13) Uiso 1 1 d . . .
H28 H 0.203(4) 0.735(4) 0.374(3) 0.047(13) Uiso 1 1 d . . .
H29 H 0.065(6) 0.832(5) 0.422(4) 0.088(19) Uiso 1 1 d . . .
H30 H -0.027(4) 0.792(4) 0.533(3) 0.037(12) Uiso 1 1 d . . .
H32 H 0.384(5) 0.916(4) 0.642(3) 0.052(15) Uiso 1 1 d . . .
H33 H 0.500(6) 1.056(5) 0.610(4) 0.08(2) Uiso 1 1 d . . .
H34 H 0.677(5) 1.054(4) 0.580(4) 0.065(16) Uiso 1 1 d . . .
H35 H 0.760(7) 0.896(5) 0.570(4) 0.10(2) Uiso 1 1 d . . .
H36 H 0.647(4) 0.766(4) 0.616(3) 0.035(12) Uiso 1 1 d . . .
H38 H 0.495(4) 0.624(3) 0.604(3) 0.028(11) Uiso 1 1 d . . .
H42 H 0.559(4) 0.575(3) 0.818(3) 0.030(11) Uiso 1 1 d . . .
H43 H 0.709(4) 0.546(3) 0.920(3) 0.023(10) Uiso 1 1 d . . .
H44 H 0.773(5) 0.393(4) 0.877(3) 0.048(13) Uiso 1 1 d . . .
H45 H 0.675(4) 0.264(4) 0.729(3) 0.047(14) Uiso 1 1 d . . .
H46 H 0.528(4) 0.293(4) 0.628(3) 0.038(13) Uiso 1 1 d . . .

loop_
_atom_site_aniso_label
_atom_site_aniso_U_11
_atom_site_aniso_U_22
_atom_site_aniso_U_33
_atom_site_aniso_U_23
_atom_site_aniso_U_13
_atom_site_aniso_U_12
Ni1 0.0224(3) 0.0237(3) 0.0302(3) 0.0120(2) 0.0079(2) 0.0090(2)
Cl1 0.0286(6) 0.0577(7) 0.0670(8) 0.0414(6) 0.0182(5) 0.0180(5)
Cl2 0.1055(15) 0.0845(13) 0.0877(13) 0.0072(10) 0.0106(11) 0.0094(11)
Cl3 0.0656(10) 0.1405(16) 0.0722(10) 0.0573(11) 0.0211(8) 0.0343(10)
O1 0.0227(13) 0.0275(14) 0.0274(14) 0.0111(11) 0.0078(11) 0.0104(11)
O2 0.0271(15) 0.0244(14) 0.0361(16) 0.0099(12) 0.0079(12) 0.0078(11)
O3 0.086(3) 0.057(2) 0.063(2) -0.013(2) -0.024(2) 0.051(2)
O4 0.050(2) 0.064(2) 0.091(3) 0.060(2) 0.0268(19) 0.0273(17)
O5 0.0363(18) 0.069(2) 0.082(3) 0.050(2) 0.0278(17) 0.0190(16)
O6 0.127(5) 0.047(3) 0.072(4) 0.015(3) 0.057(3) 0.032(3)
O7 0.019(2) 0.105(5) 0.112(5) 0.072(4) -0.002(2) 0.011(2)
N1 0.0219(16) 0.0270(17) 0.0272(17) 0.0103(14) 0.0061(13) 0.0065(13)
N2 0.0198(16) 0.0267(17) 0.0315(18) 0.0130(14) 0.0035(13) 0.0057(13)
N3 0.0232(17) 0.0236(16) 0.0298(17) 0.0110(14) 0.0076(14) 0.0079(13)
N4 0.0219(16) 0.0243(17) 0.0311(18) 0.0090(14) 0.0063(14) 0.0059(13)
C1 0.029(2) 0.029(2) 0.034(2) 0.0115(19) 0.0110(19) 0.0091(18)
C2 0.037(2) 0.027(2) 0.047(3) 0.013(2) 0.013(2) 0.0152(19)
C3 0.039(3) 0.032(2) 0.049(3) 0.008(2) 0.017(2) 0.017(2)
C4 0.032(2) 0.041(3) 0.034(2) 0.011(2) 0.0161(19) 0.010(2)
C5 0.022(2) 0.029(2) 0.029(2) 0.0067(17) 0.0067(16) 0.0040(16)
C6 0.027(2) 0.035(2) 0.039(3) 0.016(2) 0.011(2) 0.0097(19)
C7 0.030(2) 0.030(2) 0.038(2) 0.020(2) 0.0085(19) 0.0088(18)
C8 0.024(2) 0.027(2) 0.030(2) 0.0107(17) 0.0075(16) 0.0095(16)
C9 0.033(2) 0.032(2) 0.032(2) 0.017(2) 0.0084(18) 0.0127(18)
C10 0.027(2) 0.041(2) 0.031(2) 0.013(2) 0.0028(18) 0.0174(19)
C11 0.026(2) 0.031(2) 0.033(2) 0.0101(19) 0.0041(18) 0.0089(18)
C12 0.022(2) 0.025(2) 0.031(2) 0.0075(17) 0.0029(16) 0.0065(16)
C13 0.024(2) 0.028(2) 0.024(2) 0.0060(17) -0.0008(16) 0.0021(17)
C14 0.031(2) 0.030(2) 0.028(2) 0.0100(18) 0.0053(17) 0.0091(18)
C15 0.044(3) 0.029(2) 0.032(2) 0.0087(19) 0.002(2) 0.007(2)
C16 0.048(3) 0.038(3) 0.037(3) 0.021(2) -0.001(2) -0.002(2)
C17 0.028(2) 0.052(3) 0.044(3) 0.024(2) 0.004(2) -0.001(2)
C18 0.027(2) 0.042(3) 0.039(3) 0.016(2) 0.0070(19) 0.007(2)
C19 0.028(2) 0.024(2) 0.040(3) 0.015(2) 0.0039(19) 0.0015(18)
C20 0.022(2) 0.028(2) 0.034(2) 0.0119(18) 0.0036(17) 0.0036(16)
C21 0.028(2) 0.038(3) 0.054(3) 0.027(2) 0.016(2) 0.0091(19)
C22 0.023(2) 0.049(3) 0.063(3) 0.030(2) 0.012(2) 0.014(2)
C23 0.030(2) 0.046(3) 0.048(3) 0.027(2) 0.005(2) 0.015(2)
C24 0.025(2) 0.024(2) 0.031(2) 0.0070(17) 0.0020(17) 0.0071(16)
C25 0.030(2) 0.035(2) 0.029(2) 0.0092(19) 0.0043(17) 0.0073(18)
C26 0.033(2) 0.032(2) 0.026(2) 0.0056(19) 0.0050(18) 0.0076(19)
C27 0.044(3) 0.048(3) 0.031(3) 0.002(2) 0.011(2) 0.012(2)
C28 0.060(3) 0.061(3) 0.044(3) 0.022(3) 0.023(3) 0.012(3)
C29 0.072(4) 0.061(3) 0.059(3) 0.039(3) 0.029(3) 0.025(3)
C30 0.048(3) 0.049(3) 0.054(3) 0.029(2) 0.021(2) 0.023(2)
C31 0.030(2) 0.032(2) 0.031(2) 0.0111(18) 0.0105(18) 0.0088(18)
C32 0.040(3) 0.041(3) 0.034(2) 0.018(2) 0.013(2) 0.011(2)
C33 0.069(4) 0.039(3) 0.046(3) 0.021(2) 0.022(3) 0.015(3)
C34 0.066(4) 0.059(4) 0.067(4) 0.034(3) 0.035(3) 0.007(3)
C35 0.060(4) 0.068(4) 0.085(4) 0.041(3) 0.046(3) 0.019(3)
C36 0.051(3) 0.052(3) 0.068(3) 0.031(3) 0.034(3) 0.023(3)
C37 0.0196(19) 0.025(2) 0.028(2) 0.0092(17) 0.0035(16) 0.0061(16)
C38 0.026(2) 0.037(2) 0.037(2) 0.0097(19) 0.0116(19) 0.0136(18)
C39 0.021(2) 0.026(2) 0.032(2) 0.0053(17) -0.0005(17) 0.0087(16)
C40 0.036(2) 0.029(2) 0.044(3) 0.007(2) 0.005(2) 0.0130(19)
C41 0.027(2) 0.031(2) 0.047(3) 0.019(2) 0.0162(19) 0.0126(18)
C42 0.032(2) 0.040(3) 0.042(3) 0.022(2) 0.0170(19) 0.020(2)
C43 0.046(3) 0.056(3) 0.035(3) 0.023(2) 0.020(2) 0.030(2)
C44 0.052(3) 0.068(3) 0.054(3) 0.043(3) 0.032(3) 0.042(3)
C45 0.055(3) 0.049(3) 0.065(4) 0.037(3) 0.037(3) 0.035(3)
C46 0.041(3) 0.035(3) 0.052(3) 0.020(2) 0.022(2) 0.018(2)
C47 0.073(4) 0.057(3) 0.062(4) 0.021(3) 0.016(3) 0.023(3)

loop_
_atom_type_symbol
_atom_type_description
_atom_type_scat_dispersion_real
_atom_type_scat_dispersion_imag
_atom_type_scat_source
C C 0.0033 0.0016 'International Tables Vol C Tables 4.2.6.8 and 6.1.1.4'
H H 0.0000 0.0000 'International Tables Vol C Tables 4.2.6.8 and 6.1.1.4'
N N 0.0061 0.0033 'International Tables Vol C Tables 4.2.6.8 and 6.1.1.4'
O O 0.0106 0.0060 'International Tables Vol C Tables 4.2.6.8 and 6.1.1.4'
Cl Cl 0.1484 0.1585 'International Tables Vol C Tables 4.2.6.8 and 6.1.1.4'
Ni Ni 0.3393 1.1124 'International Tables Vol C Tables 4.2.6.8 and 6.1.1.4'

loop_
_geom_angle_atom_site_label_1
_geom_angle_atom_site_label_2
_geom_angle_atom_site_label_3
_geom_angle
O1 Ni1 O2 91.87(11)
O1 Ni1 N1 93.03(11)
O2 Ni1 N1 173.21(11)
O1 Ni1 N2 174.56(12)
O2 Ni1 N2 92.61(12)
N1 Ni1 N2 82.77(12)
O1 Ni1 N3 99.12(11)
O2 Ni1 N3 85.72(11)
N1 Ni1 N3 98.13(12)
N2 Ni1 N3 78.15(11)
O1 Ni1 N4 102.45(10)
O2 Ni1 N4 94.73(11)
N1 Ni1 N4 79.62(12)
N2 Ni1 N4 80.26(11)
N3 Ni1 N4 158.40(11)
O6' Cl1 O7 50.7(10)
O6' Cl1 O4 114.4(11)
O7 Cl1 O4 114.5(3)
O6' Cl1 O5 133.5(11)
O7 Cl1 O5 113.5(3)
O4 Cl1 O5 111.6(2)
O6' Cl1 O6 56.8(11)
O7 Cl1 O6 105.8(4)
O4 Cl1 O6 106.8(3)
O5 Cl1 O6 103.6(3)
O6' Cl1 O7' 103.9(12)
O7 Cl1 O7' 54.2(9)
O4 Cl1 O7' 85.6(10)
O5 Cl1 O7' 85.7(9)
O6 Cl1 O7' 159.9(10)
C37 O1 Ni1 127.3(2)
C39 O2 Ni1 122.6(2)
C5 N1 C1 118.4(4)
C5 N1 Ni1 113.9(3)
C1 N1 Ni1 126.6(3)
C7 N2 C19 111.5(3)
C7 N2 C6 110.6(3)
C19 N2 C6 111.6(3)
C7 N2 Ni1 107.2(2)
C19 N2 Ni1 107.6(2)
C6 N2 Ni1 108.0(2)
C8 N3 C12 117.5(3)
C8 N3 Ni1 108.7(2)
C12 N3 Ni1 132.1(2)
C24 N4 C20 118.1(3)
C24 N4 Ni1 129.6(2)
C20 N4 Ni1 103.9(2)
N1 C1 C2 122.8(4)
N1 C1 H1 115(3)
C2 C1 H1 122(3)
C1 C2 C3 118.3(4)
C1 C2 H2 122(3)
C3 C2 H2 120(3)
C4 C3 C2 119.7(4)
C4 C3 H3 120(3)
C2 C3 H3 120(3)
C3 C4 C5 118.8(4)
C3 C4 H4 124(3)
C5 C4 H4 118(3)
N1 C5 C4 122.0(4)
N1 C5 C6 115.6(4)
C4 C5 C6 122.3(4)
N2 C6 C5 112.1(3)
N2 C6 H6A 108(3)
C5 C6 H6A 109(3)
N2 C6 H6B 105(3)
C5 C6 H6B 109(3)
H6A C6 H6B 115(4)
N2 C7 C8 110.4(3)
N2 C7 H7A 110(3)
C8 C7 H7A 108(2)
N2 C7 H7B 108(3)
C8 C7 H7B 106(3)
H7A C7 H7B 113(4)
N3 C8 C9 122.9(3)
N3 C8 C7 117.6(3)
C9 C8 C7 119.4(3)
C10 C9 C8 119.3(4)
C10 C9 H9 120(3)
C8 C9 H9 120(3)
C9 C10 C11 118.3(4)
C9 C10 H10 121(3)
C11 C10 H10 120(3)
C12 C11 C10 120.4(4)
C12 C11 H11 121(3)
C10 C11 H11 118(3)
N3 C12 C11 121.2(4)
N3 C12 C13 119.2(3)
C11 C12 C13 119.5(3)
C14 C13 C18 119.2(4)
C14 C13 C12 120.4(4)
C18 C13 C12 120.1(4)
C13 C14 C15 120.1(4)
C13 C14 H14 124(2)
C15 C14 H14 116(2)
C16 C15 C14 120.2(5)
C16 C15 H15 124(3)
C14 C15 H15 115(3)
C17 C16 C15 120.3(4)
C17 C16 H16 121(3)
C15 C16 H16 119(2)
C16 C17 C18 120.3(5)
C16 C17 H17 122(3)
C18 C17 H17 118(3)
C17 C18 C13 119.8(5)
C17 C18 H18 119(2)
C13 C18 H18 121(2)
N2 C19 C20 109.2(3)
N2 C19 H19A 108(3)
C20 C19 H19A 114(3)
N2 C19 H19B 111(2)
C20 C19 H19B 107(2)
H19A C19 H19B 108(4)
N4 C20 C21 122.4(4)
N4 C20 C19 115.4(3)
C21 C20 C19 122.3(4)
C22 C21 C20 119.1(4)
C22 C21 H21 123(3)
C20 C21 H21 118(3)
C23 C22 C21 118.8(4)
C23 C22 H22 120(3)
C21 C22 H22 121(3)
C22 C23 C24 120.1(4)
C22 C23 H23 121(3)
C24 C23 H23 118(3)
N4 C24 C23 121.3(4)
N4 C24 C25 118.2(3)
C23 C24 C25 120.5(4)
C26 C25 C30 118.6(4)
C26 C25 C24 120.1(4)
C30 C25 C24 121.1(4)
C27 C26 C25 120.1(5)
C27 C26 H26 117(3)
C25 C26 H26 123(3)
C28 C27 C26 120.5(5)
C28 C27 H27 119(3)
C26 C27 H27 120(3)
C29 C28 C27 120.2(5)
C29 C28 H28 118(3)
C27 C28 H28 122(3)
C28 C29 C30 119.3(5)
C28 C29 H29 120(4)
C30 C29 H29 121(4)
C25 C30 C29 121.1(5)
C25 C30 H30 121(3)
C29 C30 H30 118(3)
C36 C31 C32 118.6(4)
C36 C31 C37 122.3(4)
C32 C31 C37 119.0(4)
C31 C32 C33 120.8(5)
C31 C32 H32 119(3)
C33 C32 H32 120(3)
C34 C33 C32 119.3(5)
C34 C33 H33 121(4)
C32 C33 H33 120(4)
C35 C34 C33 120.5(5)
C35 C34 H34 129(4)
C33 C34 H34 111(4)
C34 C35 C36 120.1(5)
C34 C35 H35 123(4)
C36 C35 H35 117(4)
C31 C36 C35 120.7(5)
C31 C36 H36 121(3)
C35 C36 H36 118(3)
O1 C37 C38 123.8(4)
O1 C37 C31 116.4(3)
C38 C37 C31 119.8(4)
C39 C38 C37 125.0(4)
C39 C38 H38 119(3)
C37 C38 H38 116(3)
O2 C39 C38 128.5(4)
O2 C39 C40 114.2(3)
C38 C39 C40 117.2(4)
O3 C40 C41 121.2(4)
O3 C40 C39 119.5(4)
C41 C40 C39 119.3(4)
C42 C41 C46 119.3(4)
C42 C41 C40 120.9(4)
C46 C41 C40 119.8(4)
C41 C42 C43 120.1(4)
C41 C42 H42 121(3)
C43 C42 H42 119(3)
C44 C43 C42 120.3(5)
C44 C43 H43 119(2)
C42 C43 H43 120(2)
C43 C44 C45 119.9(5)
C43 C44 H44 120(3)
C45 C44 H44 120(3)
C46 C45 C44 120.2(5)
C46 C45 H45 117(3)
C44 C45 H45 123(3)
C45 C46 C41 120.3(5)
C45 C46 H46 122(3)
C41 C46 H46 117(3)
Cl2 C47 Cl3 109.7(3)
Cl2 C47 H47A 109.7
Cl3 C47 H47A 109.7
Cl2 C47 H47B 109.7
Cl3 C47 H47B 109.7
H47A C47 H47B 108.2

loop_
_geom_bond_atom_site_label_1
_geom_bond_atom_site_label_2
_geom_bond_distance
Ni1 O1 1.976(2)
Ni1 O2 2.004(3)
Ni1 N1 2.055(3)
Ni1 N2 2.071(3)
Ni1 N3 2.209(3)
Ni1 N4 2.333(3)
Cl1 O6' 1.370(16)
Cl1 O7 1.383(4)
Cl1 O4 1.410(3)
Cl1 O5 1.414(3)
Cl1 O6 1.496(5)
Cl1 O7' 1.541(15)
Cl2 C47 1.728(6)
Cl3 C47 1.745(6)
O1 C37 1.265(5)
O2 C39 1.284(5)
O3 C40 1.211(5)
N1 C5 1.341(5)
N1 C1 1.344(5)
N2 C7 1.472(5)
N2 C19 1.484(5)
N2 C6 1.485(5)
N3 C8 1.351(5)
N3 C12 1.366(5)
N4 C24 1.343(5)
N4 C20 1.356(5)
C1 C2 1.374(6)
C1 H1 0.90(4)
C2 C3 1.381(6)
C2 H2 0.92(4)
C3 C4 1.373(6)
C3 H3 0.86(4)
C4 C5 1.384(6)
C4 H4 0.90(4)
C5 C6 1.508(6)
C6 H6A 0.92(5)
C6 H6B 0.91(4)
C7 C8 1.511(5)
C7 H7A 0.98(4)
C7 H7B 0.93(5)
C8 C9 1.383(5)
C9 C10 1.373(6)
C9 H9 0.86(4)
C10 C11 1.381(6)
C10 H10 0.90(4)
C11 C12 1.381(5)
C11 H11 0.92(5)
C12 C13 1.484(5)
C13 C14 1.384(6)
C13 C18 1.403(6)
C14 C15 1.395(6)
C14 H14 1.02(4)
C15 C16 1.379(7)
C15 H15 0.88(5)
C16 C17 1.370(7)
C16 H16 1.02(4)
C17 C18 1.393(6)
C17 H17 0.95(6)
C18 H18 0.95(4)
C19 C20 1.491(6)
C19 H19A 0.93(5)
C19 H19B 0.97(4)
C20 C21 1.384(6)
C21 C22 1.373(6)
C21 H21 0.86(4)
C22 C23 1.368(6)
C22 H22 0.98(5)
C23 C24 1.395(6)
C23 H23 0.84(5)
C24 C25 1.480(6)
C25 C26 1.386(6)
C25 C30 1.386(6)
C26 C27 1.383(6)
C26 H26 0.93(4)
C27 C28 1.379(7)
C27 H27 0.89(5)
C28 C29 1.369(8)
C28 H28 0.98(5)
C29 C30 1.391(7)
C29 H29 1.02(6)
C30 H30 0.95(5)
C31 C36 1.388(6)
C31 C32 1.388(6)
C31 C37 1.493(5)
C32 C33 1.390(6)
C32 H32 0.88(5)
C33 C34 1.388(8)
C33 H33 0.88(6)
C34 C35 1.365(8)
C34 H34 0.90(5)
C35 C36 1.388(7)
C35 H35 1.02(7)
C36 H36 0.94(4)
C37 C38 1.413(6)
C38 C39 1.379(6)
C38 H38 0.91(4)
C39 C40 1.524(6)
C40 C41 1.484(6)
C41 C42 1.385(6)
C41 C46 1.390(6)
C42 C43 1.388(6)
C42 H42 0.92(4)
C43 C44 1.376(7)
C43 H43 0.92(4)
C44 C45 1.382(7)
C44 H44 0.91(5)
C45 C46 1.381(7)
C45 H45 0.88(5)
C46 H46 0.89(4)
C47 H47A 0.9900
C47 H47B 0.9900

loop_
_geom_torsion_atom_site_label_1
_geom_torsion_atom_site_label_2
_geom_torsion_atom_site_label_3
_geom_torsion_atom_site_label_4
_geom_torsion
O2 Ni1 O1 C37 -11.0(3)
N1 Ni1 O1 C37 173.7(3)
N2 Ni1 O1 C37 134.4(11)
N3 Ni1 O1 C37 75.0(3)
N4 Ni1 O1 C37 -106.2(3)
O1 Ni1 O2 C39 7.7(3)
N1 Ni1 O2 C39 143.9(9)
N2 Ni1 O2 C39 -169.2(3)
N3 Ni1 O2 C39 -91.3(3)
N4 Ni1 O2 C39 110.4(3)
O1 Ni1 N1 C5 -173.9(3)
O2 Ni1 N1 C5 50.0(11)
N2 Ni1 N1 C5 2.7(2)
N3 Ni1 N1 C5 -74.2(3)
N4 Ni1 N1 C5 84.0(3)
O1 Ni1 N1 C1 18.2(3)
O2 Ni1 N1 C1 -118.0(9)
N2 Ni1 N1 C1 -165.3(3)
N3 Ni1 N1 C1 117.8(3)
N4 Ni1 N1 C1 -83.9(3)
O1 Ni1 N2 C7 -97.1(12)
O2 Ni1 N2 C7 48.2(3)
N1 Ni1 N2 C7 -136.8(3)
N3 Ni1 N2 C7 -36.8(3)
N4 Ni1 N2 C7 142.6(3)
O1 Ni1 N2 C19 142.7(11)
O2 Ni1 N2 C19 -71.9(3)
N1 Ni1 N2 C19 103.1(3)
N3 Ni1 N2 C19 -156.9(3)
N4 Ni1 N2 C19 22.5(3)
O1 Ni1 N2 C6 22.1(13)
O2 Ni1 N2 C6 167.5(2)
N1 Ni1 N2 C6 -17.5(2)
N3 Ni1 N2 C6 82.5(3)
N4 Ni1 N2 C6 -98.1(3)
O1 Ni1 N3 C8 -158.6(3)
O2 Ni1 N3 C8 -67.4(3)
N1 Ni1 N3 C8 106.9(3)
N2 Ni1 N3 C8 26.1(3)
N4 Ni1 N3 C8 24.6(5)
O1 Ni1 N3 C12 6.0(4)
O2 Ni1 N3 C12 97.2(3)
N1 Ni1 N3 C12 -88.4(3)
N2 Ni1 N3 C12 -169.2(4)
N4 Ni1 N3 C12 -170.8(3)
O1 Ni1 N4 C24 -23.8(4)
O2 Ni1 N4 C24 -116.8(3)
N1 Ni1 N4 C24 67.0(3)
N2 Ni1 N4 C24 151.4(4)
N3 Ni1 N4 C24 152.9(3)
O1 Ni1 N4 C20 -170.4(2)
O2 Ni1 N4 C20 96.7(2)
N1 Ni1 N4 C20 -79.5(3)
N2 Ni1 N4 C20 4.8(2)
N3 Ni1 N4 C20 6.4(5)
C5 N1 C1 C2 -0.4(6)
Ni1 N1 C1 C2 167.1(3)
N1 C1 C2 C3 0.5(6)
C1 C2 C3 C4 -0.5(6)
C2 C3 C4 C5 0.6(6)
C1 N1 C5 C4 0.5(5)
Ni1 N1 C5 C4 -168.6(3)
C1 N1 C5 C6 -177.6(3)
Ni1 N1 C5 C6 13.3(4)
C3 C4 C5 N1 -0.5(6)
C3 C4 C5 C6 177.4(4)
C7 N2 C6 C5 145.9(3)
C19 N2 C6 C5 -89.3(4)
Ni1 N2 C6 C5 28.8(4)
N1 C5 C6 N2 -28.9(5)
C4 C5 C6 N2 153.1(4)
C19 N2 C7 C8 160.1(4)
C6 N2 C7 C8 -75.1(4)
Ni1 N2 C7 C8 42.5(4)
C12 N3 C8 C9 0.4(6)
Ni1 N3 C8 C9 167.6(3)
C12 N3 C8 C7 -176.8(4)
Ni1 N3 C8 C7 -9.6(4)
N2 C7 C8 N3 -21.4(5)
N2 C7 C8 C9 161.4(4)
N3 C8 C9 C10 -4.3(6)
C7 C8 C9 C10 172.8(4)
C8 C9 C10 C11 3.5(6)
C9 C10 C11 C12 0.9(6)
C8 N3 C12 C11 4.2(6)
Ni1 N3 C12 C11 -159.3(3)
C8 N3 C12 C13 -172.6(4)
Ni1 N3 C12 C13 23.9(5)
C10 C11 C12 N3 -5.0(6)
C10 C11 C12 C13 171.9(4)
N3 C12 C13 C14 48.3(5)
C11 C12 C13 C14 -128.5(4)
N3 C12 C13 C18 -138.1(4)
C11 C12 C13 C18 45.0(6)
C18 C13 C14 C15 -2.0(6)
C12 C13 C14 C15 171.6(4)
C13 C14 C15 C16 1.1(6)
C14 C15 C16 C17 0.9(7)
C15 C16 C17 C18 -2.0(7)
C16 C17 C18 C13 1.1(7)
C14 C13 C18 C17 0.9(6)
C12 C13 C18 C17 -172.7(4)
C7 N2 C19 C20 -163.8(4)
C6 N2 C19 C20 71.9(4)
Ni1 N2 C19 C20 -46.5(4)
C24 N4 C20 C21 -5.5(6)
Ni1 N4 C20 C21 145.8(4)
C24 N4 C20 C19 175.9(3)
Ni1 N4 C20 C19 -32.8(4)
N2 C19 C20 N4 56.1(5)
N2 C19 C20 C21 -122.5(4)
N4 C20 C21 C22 1.9(7)
C19 C20 C21 C22 -179.6(4)
C20 C21 C22 C23 2.4(7)
C21 C22 C23 C24 -3.0(7)
C20 N4 C24 C23 4.8(6)
Ni1 N4 C24 C23 -137.9(3)
C20 N4 C24 C25 -172.4(3)
Ni1 N4 C24 C25 44.9(5)
C22 C23 C24 N4 -0.7(7)
C22 C23 C24 C25 176.5(4)
N4 C24 C25 C26 31.2(5)
C23 C24 C25 C26 -146.1(4)
N4 C24 C25 C30 -153.0(4)
C23 C24 C25 C30 29.7(6)
C30 C25 C26 C27 0.0(6)
C24 C25 C26 C27 175.8(4)
C25 C26 C27 C28 -1.4(7)
C26 C27 C28 C29 2.2(8)
C27 C28 C29 C30 -1.6(8)
C26 C25 C30 C29 0.7(7)
C24 C25 C30 C29 -175.1(4)
C28 C29 C30 C25 0.1(8)
C36 C31 C32 C33 -0.2(7)
C37 C31 C32 C33 176.0(4)
C31 C32 C33 C34 -0.4(7)
C32 C33 C34 C35 0.8(8)
C33 C34 C35 C36 -0.6(9)
C32 C31 C36 C35 0.5(7)
C37 C31 C36 C35 -175.6(5)
C34 C35 C36 C31 -0.1(9)
Ni1 O1 C37 C38 10.8(5)
Ni1 O1 C37 C31 -168.9(2)
C36 C31 C37 O1 159.0(4)
C32 C31 C37 O1 -17.0(5)
C36 C31 C37 C38 -20.7(6)
C32 C31 C37 C38 163.3(4)
O1 C37 C38 C39 -4.2(6)
C31 C37 C38 C39 175.4(4)
Ni1 O2 C39 C38 -5.0(5)
Ni1 O2 C39 C40 174.1(2)
C37 C38 C39 O2 1.4(7)
C37 C38 C39 C40 -177.7(4)
O2 C39 C40 O3 102.0(5)
C38 C39 C40 O3 -78.8(6)
O2 C39 C40 C41 -77.8(5)
C38 C39 C40 C41 101.4(5)
O3 C40 C41 C42 -177.9(5)
C39 C40 C41 C42 2.0(6)
O3 C40 C41 C46 4.0(7)
C39 C40 C41 C46 -176.2(4)
C46 C41 C42 C43 -0.3(6)
C40 C41 C42 C43 -178.5(4)
C41 C42 C43 C44 0.6(7)
C42 C43 C44 C45 -0.7(7)
C43 C44 C45 C46 0.6(7)
C44 C45 C46 C41 -0.4(7)
C42 C41 C46 C45 0.2(6)
C40 C41 C46 C45 178.4(4)
